data_3000558
loop_
_publ_author_name
'Bin Cao'

_journal_name_full 'To be published'
_chemical_formula_sum 'Co0.333 Li Mn0.333 Ni0.333 O2'
_space_group_name_Hall '-R 3 2"'
_space_group_name_H-M_alt 'R -3 m :H'
_cell_angle_alpha 90.0
_cell_angle_beta 90.0
_cell_angle_gamma 120.0
_cell_length_a 2.85893
_cell_length_b 2.85893
_cell_length_c 14.29022
_cell_volume 101.152
_cod_database_code 3000558
_cod_hold_until_date 2025-06-27
_cod_depositor_requested_release_date 2025-06-27

loop_
_atom_site_label
_atom_site_fract_x
_atom_site_fract_y
_atom_site_fract_z
? ? ? ?
